data_7120230
loop_
_publ_author_name
'Nagarajan, Kalaivanan'
'Gopan, Gopika'
'Cheriyan, Rijo T.'
'Hariharan, Mahesh'

_publ_section_title
;
 Long Alkyl Side-Chains Impede Exciton Interaction in Organic Light
 Harvesting Crystals
;
_journal_name_full 'Chem. Commun.'
_journal_paper_doi 10.1039/C7CC02322G
_journal_year 2017
_chemical_formula_moiety 'C47 H34 N2 O4, C H Cl3'
_chemical_formula_sum 'C48 H35 Cl3 N2 O4'
_chemical_formula_weight 810.13
_chemical_name_systematic
;
 ?
;
_space_group_IT_number 2
_symmetry_cell_setting triclinic
_symmetry_space_group_name_Hall '-P 1'
_symmetry_space_group_name_H-M 'P -1'
_atom_sites_solution_hydrogens geom
_atom_sites_solution_primary direct
_atom_sites_solution_secondary difmap
_audit_creation_method SHELXL-97
_audit_update_record
;
2016-07-22 deposited with the CCDC.
2017-06-05 downloaded from the CCDC.
;
_cell_angle_alpha 68.16(2)
_cell_angle_beta 75.46(3)
_cell_angle_gamma 83.60(3)
_cell_formula_units_Z 2
_cell_length_a 9.353(6)
_cell_length_b 14.518(11)
_cell_length_c 15.869(11)
_cell_measurement_reflns_used 4055
_cell_measurement_temperature 296(2)
_cell_measurement_theta_max 26.95
_cell_measurement_theta_min 2.25
_cell_volume 1936(2)
_computing_cell_refinement 'Bruker SAINT'
_computing_data_collection 'Bruker APEX2'
_computing_data_reduction 'Bruker SAINT'
_computing_molecular_graphics 'Bruker SHELXTL'
_computing_publication_material 'Bruker SHELXTL'
_computing_structure_refinement 'SHELXL-97 (Sheldrick, 2008)'
_computing_structure_solution 'SHELXS-97 (Sheldrick, 2008)'
_diffrn_ambient_temperature 296(2)
_diffrn_measured_fraction_theta_full 0.980
_diffrn_measured_fraction_theta_max 0.980
_diffrn_measurement_device_type 'Bruker APEX-II CCD'
_diffrn_measurement_method '\f and \w scans'
_diffrn_radiation_monochromator graphite
_diffrn_radiation_source 'fine-focus sealed tube'
_diffrn_radiation_type MoK\a
_diffrn_radiation_wavelength 0.71073
_diffrn_reflns_av_R_equivalents 0.1025
_diffrn_reflns_av_sigmaI/netI 0.1256
_diffrn_reflns_limit_h_max 11
_diffrn_reflns_limit_h_min -11
_diffrn_reflns_limit_k_max 17
_diffrn_reflns_limit_k_min -17
_diffrn_reflns_limit_l_max 18
_diffrn_reflns_limit_l_min -18
_diffrn_reflns_number 26567
_diffrn_reflns_theta_full 25.00
_diffrn_reflns_theta_max 25.00
_diffrn_reflns_theta_min 1.42
_diffrn_standards_number 0
_exptl_absorpt_coefficient_mu 0.287
_exptl_absorpt_correction_T_max 0.9719
_exptl_absorpt_correction_T_min 0.9448
_exptl_absorpt_correction_type multi-scan
_exptl_absorpt_process_details sadabs
_exptl_crystal_colour red
_exptl_crystal_density_diffrn 1.390
_exptl_crystal_density_meas 1.389
_exptl_crystal_density_method 'not measured'
_exptl_crystal_description block
_exptl_crystal_F_000 840
_exptl_crystal_size_max 0.20
_exptl_crystal_size_mid 0.15
_exptl_crystal_size_min 0.10
_refine_diff_density_max 0.465
_refine_diff_density_min -0.535
_refine_diff_density_rms 0.091
_refine_ls_extinction_method none
_refine_ls_goodness_of_fit_ref 1.018
_refine_ls_hydrogen_treatment constr
_refine_ls_matrix_type full
_refine_ls_number_parameters 515
_refine_ls_number_reflns 6684
_refine_ls_number_restraints 0
_refine_ls_restrained_S_all 1.018
_refine_ls_R_factor_all 0.1922
_refine_ls_R_factor_gt 0.0998
_refine_ls_shift/su_max 0.000
_refine_ls_shift/su_mean 0.000
_refine_ls_structure_factor_coef Fsqd
_refine_ls_weighting_details 'calc w=1/[\s^2^(Fo^2^)+(0.1904P)^2^+0.0423P] where P=(Fo^2^+2Fc^2^)/3'
_refine_ls_weighting_scheme calc
_refine_ls_wR_factor_gt 0.2632
_refine_ls_wR_factor_ref 0.3237
_reflns_number_gt 3179
_reflns_number_total 6684
_reflns_threshold_expression >2\s(I)
_cod_data_source_file c7cc02322g2.cif
_cod_data_source_block NP-Me
_cod_depositor_comments
;
The following automatic conversions were performed:

'_symmetry_cell_setting' value 'Triclinic' changed to 'triclinic'
according to
/home/data/users/saulius/crontab/automatic-downloads/rss-feeds/RSC/lib/dictionaries/cif_core.dic
dictionary named 'cif_core.dic' version 2.4.2 from 2011-04-26.

Automatic conversion script
Id: cif_fix_values 4973 2017-02-22 13:04:09Z antanas 
;
_cod_original_sg_symbol_Hall '-P 1 '
_cod_original_sg_symbol_H-M 'P-1   '
_cod_database_code 7120230

loop_
_symmetry_equiv_pos_as_xyz
'x, y, z'
'-x, -y, -z'

loop_
_atom_site_label
_atom_site_type_symbol
_atom_site_fract_x
_atom_site_fract_y
_atom_site_fract_z
_atom_site_U_iso_or_equiv
_atom_site_adp_type
_atom_site_occupancy
_atom_site_symmetry_multiplicity
_atom_site_calc_flag
_atom_site_refinement_flags
C1 C 0.8052(7) -0.1057(4) 0.9633(4) 0.0628(17) Uani 1 1 d .
H1 H 0.8336 -0.1598 1.0105 0.075 Uiso 1 1 calc R
C2 C 0.8983(7) -0.0254(4) 0.9149(4) 0.0565(15) Uani 1 1 d .
H2 H 0.9886 -0.0270 0.9302 0.068 Uiso 1 1 calc R
C3 C 0.8599(6) 0.0570(4) 0.8446(3) 0.0446(13) Uani 1 1 d .
C4 C 0.7244(6) 0.0534(4) 0.8229(3) 0.0441(13) Uani 1 1 d .
C5 C 0.6284(6) -0.0262(4) 0.8695(3) 0.0444(13) Uani 1 1 d .
C6 C 0.6720(7) -0.1059(4) 0.9423(4) 0.0543(15) Uani 1 1 d .
H6 H 0.6098 -0.1593 0.9765 0.065 Uiso 1 1 calc R
C7 C 0.9598(6) 0.1462(4) 0.7969(4) 0.0595(16) Uani 1 1 d .
H7 H 0.9274 0.1892 0.7405 0.071 Uiso 1 1 calc R
C8 C 0.9458(9) 0.2056(5) 0.8606(5) 0.081(2) Uani 1 1 d .
H8A H 0.8439 0.2231 0.8793 0.121 Uiso 1 1 calc R
H8B H 1.0024 0.2648 0.8276 0.121 Uiso 1 1 calc R
H8C H 0.9824 0.1660 0.9147 0.121 Uiso 1 1 calc R
C9 C 1.1218(8) 0.1199(7) 0.7687(7) 0.116(3) Uani 1 1 d .
H9A H 1.1781 0.1796 0.7392 0.174 Uiso 1 1 calc R
H9B H 1.1340 0.0855 0.7261 0.174 Uiso 1 1 calc R
H9C H 1.1560 0.0781 0.8231 0.174 Uiso 1 1 calc R
C10 C 0.4844(6) -0.0323(4) 0.8427(4) 0.0596(16) Uani 1 1 d .
H10 H 0.4521 0.0359 0.8115 0.071 Uiso 1 1 calc R
C11 C 0.3586(7) -0.0812(5) 0.9263(5) 0.0752(19) Uani 1 1 d .
H11A H 0.3434 -0.0476 0.9698 0.113 Uiso 1 1 calc R
H11B H 0.3841 -0.1496 0.9562 0.113 Uiso 1 1 calc R
H11C H 0.2697 -0.0771 0.9052 0.113 Uiso 1 1 calc R
C12 C 0.5087(8) -0.0851(6) 0.7741(5) 0.093(3) Uani 1 1 d .
H12A H 0.4169 -0.0878 0.7585 0.139 Uiso 1 1 calc R
H12B H 0.5455 -0.1513 0.8015 0.139 Uiso 1 1 calc R
H12C H 0.5793 -0.0497 0.7186 0.139 Uiso 1 1 calc R
C13 C 0.7432(6) 0.1311(4) 0.6569(3) 0.0421(12) Uani 1 1 d .
C14 C 0.6758(5) 0.1983(4) 0.5799(3) 0.0389(12) Uani 1 1 d .
C15 C 0.5635(5) 0.2665(3) 0.5947(3) 0.0360(11) Uani 1 1 d .
C16 C 0.5178(5) 0.2742(4) 0.6845(3) 0.0378(12) Uani 1 1 d .
C17 C 0.5815(6) 0.2074(4) 0.7633(3) 0.0448(13) Uani 1 1 d .
C18 C 0.7224(6) 0.1931(4) 0.4926(4) 0.0536(15) Uani 1 1 d .
H18 H 0.7998 0.1500 0.4812 0.064 Uiso 1 1 calc R
C19 C 0.6551(6) 0.2517(4) 0.4207(3) 0.0500(14) Uani 1 1 d .
H19 H 0.6889 0.2465 0.3623 0.060 Uiso 1 1 calc R
C20 C 0.5413(5) 0.3165(3) 0.4328(3) 0.0370(11) Uani 1 1 d .
C21 C 0.4961(5) 0.3271(3) 0.5216(3) 0.0342(11) Uani 1 1 d .
C22 C 0.3847(5) 0.3968(3) 0.5381(3) 0.0369(12) Uani 1 1 d .
C23 C 0.3443(6) 0.4012(4) 0.6268(4) 0.0475(13) Uani 1 1 d .
H23 H 0.2699 0.4458 0.6389 0.057 Uiso 1 1 calc R
C24 C 0.4106(6) 0.3418(4) 0.6979(3) 0.0486(13) Uani 1 1 d .
H24 H 0.3813 0.3482 0.7560 0.058 Uiso 1 1 calc R
C25 C 0.4623(5) 0.3746(4) 0.3593(3) 0.0384(12) Uani 1 1 d .
C26 C 0.3535(5) 0.4461(3) 0.3753(3) 0.0363(11) Uani 1 1 d .
C27 C 0.3135(5) 0.4607(3) 0.4620(3) 0.0355(11) Uani 1 1 d .
C28 C 0.4911(6) 0.3606(4) 0.2752(4) 0.0511(14) Uani 1 1 d .
H28 H 0.5606 0.3125 0.2653 0.061 Uiso 1 1 calc R
C29 C 0.4197(6) 0.4160(4) 0.2051(4) 0.0585(16) Uani 1 1 d .
H29 H 0.4416 0.4033 0.1499 0.070 Uiso 1 1 calc R
C30 C 0.3181(6) 0.4888(4) 0.2146(3) 0.0454(13) Uani 1 1 d .
C31 C 0.2807(6) 0.5043(4) 0.3015(3) 0.0426(12) Uani 1 1 d .
C32 C 0.1777(6) 0.5780(4) 0.3162(4) 0.0493(14) Uani 1 1 d .
H32 H 0.1329 0.6179 0.2684 0.059 Uiso 1 1 calc R
C33 C 0.1422(6) 0.5918(4) 0.3996(4) 0.0522(14) Uani 1 1 d .
H33 H 0.0731 0.6405 0.4085 0.063 Uiso 1 1 calc R
C34 C 0.2107(6) 0.5322(4) 0.4723(4) 0.0469(13) Uani 1 1 d .
H34 H 0.1847 0.5420 0.5289 0.056 Uiso 1 1 calc R
C35 C 0.2536(6) 0.5485(4) 0.1323(4) 0.0478(13) Uani 1 1 d .
C36 C 0.3465(6) 0.6069(4) 0.0525(3) 0.0458(13) Uani 1 1 d .
H36 H 0.4447 0.6119 0.0528 0.055 Uiso 1 1 calc R
C37 C 0.2966(6) 0.6595(4) -0.0296(4) 0.0530(14) Uani 1 1 d .
H37 H 0.3626 0.6969 -0.0831 0.064 Uiso 1 1 calc R
C38 C 0.1504(5) 0.6559(4) -0.0312(3) 0.0436(13) Uani 1 1 d .
C39 C 0.0517(5) 0.5974(3) 0.0499(3) 0.0403(12) Uani 1 1 d .
C40 C 0.1022(6) 0.5421(4) 0.1339(3) 0.0437(13) Uani 1 1 d .
C41 C -0.0029(6) 0.4820(4) 0.2113(3) 0.0435(13) Uani 1 1 d .
H41 H 0.0270 0.4440 0.2659 0.052 Uiso 1 1 calc R
C42 C -0.1465(6) 0.4784(4) 0.2076(4) 0.0572(15) Uani 1 1 d .
H42 H -0.2124 0.4389 0.2600 0.069 Uiso 1 1 calc R
C43 C -0.1959(6) 0.5324(4) 0.1275(4) 0.0563(15) Uani 1 1 d .
H43 H -0.2941 0.5292 0.1264 0.068 Uiso 1 1 calc R
C44 C -0.0983(6) 0.5918(4) 0.0484(3) 0.0441(13) Uani 1 1 d .
C45 C 0.0986(6) 0.7107(4) -0.1175(4) 0.0483(13) Uani 1 1 d .
C46 C -0.1495(6) 0.6479(4) -0.0376(4) 0.0528(15) Uani 1 1 d .
C47 C -0.1010(8) 0.7613(5) -0.2007(4) 0.0757(19) Uani 1 1 d .
H47A H -0.0195 0.7965 -0.2481 0.114 Uiso 1 1 calc R
H47B H -0.1772 0.8078 -0.1886 0.114 Uiso 1 1 calc R
H47C H -0.1392 0.7169 -0.2216 0.114 Uiso 1 1 calc R
C48 C 0.1632(9) 0.1185(6) 0.5186(6) 0.101(3) Uani 1 1 d .
H48 H 0.0868 0.0827 0.5728 0.121 Uiso 1 1 calc R
N1 N 0.6828(4) 0.1342(3) 0.7445(3) 0.0403(10) Uani 1 1 d .
N2 N -0.0505(5) 0.7039(3) -0.1145(3) 0.0531(12) Uani 1 1 d .
O1 O 0.5471(5) 0.2107(3) 0.8402(2) 0.0621(11) Uani 1 1 d .
O2 O 0.8434(4) 0.0740(3) 0.6457(2) 0.0593(11) Uani 1 1 d .
O3 O 0.1839(5) 0.7583(3) -0.1900(3) 0.0716(12) Uani 1 1 d .
O4 O -0.2800(5) 0.6443(3) -0.0415(3) 0.0747(13) Uani 1 1 d .
Cl1 Cl 0.1465(4) 0.0897(3) 0.4256(2) 0.1614(13) Uani 1 1 d .
Cl2 Cl 0.3333(4) 0.0775(3) 0.5448(3) 0.1932(16) Uani 1 1 d .
Cl3 Cl 0.1361(3) 0.2417(2) 0.4991(3) 0.1938(19) Uani 1 1 d .

loop_
_atom_site_aniso_label
_atom_site_aniso_U_11
_atom_site_aniso_U_22
_atom_site_aniso_U_33
_atom_site_aniso_U_23
_atom_site_aniso_U_13
_atom_site_aniso_U_12
C1 0.085(5) 0.056(4) 0.051(3) -0.013(3) -0.036(3) 0.014(3)
C2 0.059(4) 0.064(4) 0.055(3) -0.022(3) -0.034(3) 0.014(3)
C3 0.047(3) 0.051(3) 0.040(3) -0.017(2) -0.021(2) 0.008(3)
C4 0.051(3) 0.045(3) 0.031(3) -0.008(2) -0.014(2) 0.007(3)
C5 0.046(3) 0.048(3) 0.036(3) -0.011(2) -0.011(2) 0.003(3)
C6 0.072(4) 0.046(3) 0.042(3) -0.008(3) -0.019(3) -0.003(3)
C7 0.055(4) 0.065(4) 0.056(3) -0.010(3) -0.028(3) 0.005(3)
C8 0.111(6) 0.053(4) 0.082(5) -0.010(3) -0.050(4) -0.004(4)
C9 0.067(5) 0.122(7) 0.134(7) -0.030(6) -0.003(5) 0.002(5)
C10 0.059(4) 0.056(4) 0.056(3) -0.007(3) -0.021(3) 0.001(3)
C11 0.057(4) 0.080(4) 0.079(5) -0.027(4) -0.001(3) -0.001(3)
C12 0.073(5) 0.154(7) 0.064(4) -0.047(5) -0.009(4) -0.038(5)
C13 0.037(3) 0.049(3) 0.037(3) -0.012(2) -0.010(2) 0.005(3)
C14 0.034(3) 0.046(3) 0.033(3) -0.010(2) -0.009(2) 0.002(2)
C15 0.034(3) 0.038(3) 0.035(3) -0.009(2) -0.011(2) -0.003(2)
C16 0.038(3) 0.042(3) 0.033(3) -0.012(2) -0.010(2) 0.000(2)
C17 0.048(3) 0.049(3) 0.036(3) -0.012(2) -0.016(2) 0.006(3)
C18 0.046(3) 0.065(4) 0.044(3) -0.019(3) -0.010(3) 0.019(3)
C19 0.051(3) 0.065(4) 0.033(3) -0.021(3) -0.012(2) 0.019(3)
C20 0.032(3) 0.042(3) 0.035(3) -0.012(2) -0.007(2) 0.000(2)
C21 0.027(3) 0.042(3) 0.032(2) -0.007(2) -0.010(2) -0.005(2)
C22 0.035(3) 0.041(3) 0.039(3) -0.016(2) -0.012(2) -0.001(2)
C23 0.050(3) 0.041(3) 0.054(3) -0.020(3) -0.016(3) 0.013(2)
C24 0.061(4) 0.051(3) 0.033(3) -0.014(2) -0.014(2) 0.009(3)
C25 0.037(3) 0.048(3) 0.032(2) -0.014(2) -0.015(2) 0.004(2)
C26 0.033(3) 0.033(3) 0.043(3) -0.009(2) -0.015(2) 0.002(2)
C27 0.033(3) 0.037(3) 0.038(3) -0.013(2) -0.012(2) 0.001(2)
C28 0.047(3) 0.061(3) 0.051(3) -0.029(3) -0.018(3) 0.019(3)
C29 0.071(4) 0.074(4) 0.042(3) -0.028(3) -0.027(3) 0.018(3)
C30 0.042(3) 0.053(3) 0.040(3) -0.012(2) -0.015(2) 0.003(3)
C31 0.045(3) 0.046(3) 0.041(3) -0.013(2) -0.020(2) 0.001(2)
C32 0.059(3) 0.046(3) 0.049(3) -0.016(3) -0.029(3) 0.011(3)
C33 0.052(3) 0.049(3) 0.060(3) -0.021(3) -0.026(3) 0.016(3)
C34 0.052(3) 0.048(3) 0.044(3) -0.021(3) -0.016(3) 0.010(3)
C35 0.045(3) 0.053(3) 0.049(3) -0.020(3) -0.016(3) 0.004(3)
C36 0.035(3) 0.059(3) 0.042(3) -0.011(3) -0.018(2) -0.001(2)
C37 0.056(4) 0.062(4) 0.041(3) -0.016(3) -0.014(3) -0.002(3)
C38 0.041(3) 0.047(3) 0.050(3) -0.023(3) -0.018(3) 0.005(2)
C39 0.047(3) 0.041(3) 0.040(3) -0.020(2) -0.017(2) 0.006(2)
C40 0.046(3) 0.053(3) 0.042(3) -0.027(2) -0.011(2) 0.001(3)
C41 0.044(3) 0.049(3) 0.038(3) -0.013(2) -0.012(2) -0.003(2)
C42 0.053(4) 0.065(4) 0.054(3) -0.023(3) -0.009(3) -0.007(3)
C43 0.034(3) 0.077(4) 0.069(4) -0.039(3) -0.009(3) -0.006(3)
C44 0.044(3) 0.051(3) 0.043(3) -0.024(2) -0.009(2) 0.001(3)
C45 0.057(4) 0.052(3) 0.037(3) -0.016(3) -0.015(3) 0.006(3)
C46 0.042(3) 0.067(4) 0.070(4) -0.040(3) -0.031(3) 0.013(3)
C47 0.077(4) 0.091(5) 0.063(4) -0.020(4) -0.043(3) 0.020(4)
C48 0.080(5) 0.111(6) 0.113(6) -0.057(5) 0.014(4) -0.030(5)
N1 0.039(2) 0.047(2) 0.031(2) -0.0097(19) -0.0113(18) 0.007(2)
N2 0.053(3) 0.071(3) 0.043(3) -0.022(2) -0.025(2) 0.011(2)
O1 0.081(3) 0.072(3) 0.034(2) -0.0214(19) -0.0205(19) 0.024(2)
O2 0.052(2) 0.072(3) 0.046(2) -0.018(2) -0.0140(18) 0.026(2)
O3 0.075(3) 0.082(3) 0.046(2) -0.007(2) -0.019(2) 0.000(2)
O4 0.054(3) 0.097(3) 0.086(3) -0.039(3) -0.031(2) 0.007(2)
Cl1 0.184(3) 0.193(3) 0.133(2) -0.102(2) -0.021(2) 0.016(2)
Cl2 0.104(2) 0.259(4) 0.239(4) -0.125(3) -0.037(2) 0.028(2)
Cl3 0.127(2) 0.119(2) 0.326(5) -0.130(3) 0.058(3) -0.0401(18)

loop_
_atom_type_symbol
_atom_type_description
_atom_type_scat_dispersion_real
_atom_type_scat_dispersion_imag
_atom_type_scat_source
C C 0.0033 0.0016 'International Tables Vol C Tables 4.2.6.8 and 6.1.1.4'
H H 0.0000 0.0000 'International Tables Vol C Tables 4.2.6.8 and 6.1.1.4'
N N 0.0061 0.0033 'International Tables Vol C Tables 4.2.6.8 and 6.1.1.4'
O O 0.0106 0.0060 'International Tables Vol C Tables 4.2.6.8 and 6.1.1.4'
Cl Cl 0.1484 0.1585 'International Tables Vol C Tables 4.2.6.8 and 6.1.1.4'

loop_
_geom_angle_atom_site_label_1
_geom_angle_atom_site_label_2
_geom_angle_atom_site_label_3
_geom_angle
C6 C1 C2 120.7(5)
C6 C1 H1 119.7
C2 C1 H1 119.7
C3 C2 C1 121.5(5)
C3 C2 H2 119.2
C1 C2 H2 119.2
C2 C3 C4 116.4(5)
C2 C3 C7 120.3(5)
C4 C3 C7 123.3(4)
C5 C4 C3 123.7(4)
C5 C4 N1 117.0(4)
C3 C4 N1 119.2(4)
C4 C5 C6 116.9(5)
C4 C5 C10 123.6(4)
C6 C5 C10 119.5(5)
C1 C6 C5 120.8(5)
C1 C6 H6 119.6
C5 C6 H6 119.6
C9 C7 C3 114.0(5)
C9 C7 C8 108.0(6)
C3 C7 C8 110.3(5)
C9 C7 H7 108.1
C3 C7 H7 108.1
C8 C7 H7 108.1
C7 C8 H8A 109.5
C7 C8 H8B 109.5
H8A C8 H8B 109.5
C7 C8 H8C 109.5
H8A C8 H8C 109.5
H8B C8 H8C 109.5
C7 C9 H9A 109.5
C7 C9 H9B 109.5
H9A C9 H9B 109.5
C7 C9 H9C 109.5
H9A C9 H9C 109.5
H9B C9 H9C 109.5
C12 C10 C5 111.2(5)
C12 C10 C11 109.6(6)
C5 C10 C11 113.8(5)
C12 C10 H10 107.3
C5 C10 H10 107.3
C11 C10 H10 107.3
C10 C11 H11A 109.5
C10 C11 H11B 109.5
H11A C11 H11B 109.5
C10 C11 H11C 109.5
H11A C11 H11C 109.5
H11B C11 H11C 109.5
C10 C12 H12A 109.5
C10 C12 H12B 109.5
H12A C12 H12B 109.5
C10 C12 H12C 109.5
H12A C12 H12C 109.5
H12B C12 H12C 109.5
O2 C13 N1 120.3(4)
O2 C13 C14 122.8(5)
N1 C13 C14 116.9(5)
C18 C14 C15 118.8(4)
C18 C14 C13 119.9(5)
C15 C14 C13 121.3(4)
C14 C15 C21 120.6(4)
C14 C15 C16 119.1(4)
C21 C15 C16 120.3(5)
C24 C16 C15 118.8(4)
C24 C16 C17 120.1(4)
C15 C16 C17 121.0(5)
O1 C17 N1 120.2(4)
O1 C17 C16 123.8(5)
N1 C17 C16 116.0(4)
C14 C18 C19 120.7(5)
C14 C18 H18 119.6
C19 C18 H18 119.6
C20 C19 C18 122.4(5)
C20 C19 H19 118.8
C18 C19 H19 118.8
C19 C20 C21 117.9(4)
C19 C20 C25 123.3(4)
C21 C20 C25 118.8(4)
C15 C21 C22 119.4(4)
C15 C21 C20 119.4(5)
C22 C21 C20 121.3(4)
C23 C22 C21 117.9(4)
C23 C22 C27 122.2(5)
C21 C22 C27 119.8(4)
C24 C23 C22 122.4(5)
C24 C23 H23 118.8
C22 C23 H23 118.8
C16 C24 C23 121.1(5)
C16 C24 H24 119.4
C23 C24 H24 119.4
C28 C25 C26 118.9(4)
C28 C25 C20 121.5(5)
C26 C25 C20 119.6(4)
C25 C26 C27 121.7(4)
C25 C26 C31 118.7(4)
C27 C26 C31 119.6(4)
C34 C27 C26 118.8(4)
C34 C27 C22 122.6(4)
C26 C27 C22 118.6(4)
C25 C28 C29 122.1(5)
C25 C28 H28 119.0
C29 C28 H28 119.0
C30 C29 C28 121.9(5)
C30 C29 H29 119.0
C28 C29 H29 119.0
C29 C30 C31 118.3(5)
C29 C30 C35 117.7(5)
C31 C30 C35 124.1(5)
C32 C31 C30 121.4(4)
C32 C31 C26 118.5(5)
C30 C31 C26 120.1(5)
C33 C32 C31 120.9(5)
C33 C32 H32 119.5
C31 C32 H32 119.5
C32 C33 C34 119.9(5)
C32 C33 H33 120.0
C34 C33 H33 120.0
C27 C34 C33 122.1(5)
C27 C34 H34 119.0
C33 C34 H34 119.0
C36 C35 C40 119.9(5)
C36 C35 C30 118.2(5)
C40 C35 C30 121.8(5)
C35 C36 C37 121.6(5)
C35 C36 H36 119.2
C37 C36 H36 119.2
C38 C37 C36 120.4(5)
C38 C37 H37 119.8
C36 C37 H37 119.8
C37 C38 C39 119.4(5)
C37 C38 C45 120.3(5)
C39 C38 C45 120.3(5)
C38 C39 C44 119.7(4)
C38 C39 C40 120.6(4)
C44 C39 C40 119.6(4)
C41 C40 C35 124.9(5)
C41 C40 C39 117.1(5)
C35 C40 C39 118.0(5)
C42 C41 C40 121.8(5)
C42 C41 H41 119.1
C40 C41 H41 119.1
C41 C42 C43 121.2(5)
C41 C42 H42 119.4
C43 C42 H42 119.4
C42 C43 C44 120.0(5)
C42 C43 H43 120.0
C44 C43 H43 120.0
C43 C44 C39 120.2(5)
C43 C44 C46 120.2(5)
C39 C44 C46 119.6(5)
O3 C45 N2 121.1(5)
O3 C45 C38 121.4(5)
N2 C45 C38 117.5(5)
O4 C46 N2 119.9(5)
O4 C46 C44 121.2(5)
N2 C46 C44 118.9(5)
N2 C47 H47A 109.5
N2 C47 H47B 109.5
H47A C47 H47B 109.5
N2 C47 H47C 109.5
H47A C47 H47C 109.5
H47B C47 H47C 109.5
Cl3 C48 Cl1 112.1(5)
Cl3 C48 Cl2 111.2(5)
Cl1 C48 Cl2 110.0(5)
Cl3 C48 H48 107.8
Cl1 C48 H48 107.8
Cl2 C48 H48 107.8
C13 N1 C17 124.7(4)
C13 N1 C4 116.8(4)
C17 N1 C4 118.4(4)
C46 N2 C45 124.0(4)
C46 N2 C47 119.3(5)
C45 N2 C47 116.7(5)

loop_
_geom_bond_atom_site_label_1
_geom_bond_atom_site_label_2
_geom_bond_distance
C1 C6 1.369(8)
C1 C2 1.390(8)
C1 H1 0.9300
C2 C3 1.385(7)
C2 H2 0.9300
C3 C4 1.404(7)
C3 C7 1.520(8)
C4 C5 1.398(7)
C4 N1 1.460(6)
C5 C6 1.405(7)
C5 C10 1.530(8)
C6 H6 0.9300
C7 C9 1.516(10)
C7 C8 1.529(9)
C7 H7 0.9800
C8 H8A 0.9600
C8 H8B 0.9600
C8 H8C 0.9600
C9 H9A 0.9600
C9 H9B 0.9600
C9 H9C 0.9600
C10 C12 1.512(9)
C10 C11 1.533(8)
C10 H10 0.9800
C11 H11A 0.9600
C11 H11B 0.9600
C11 H11C 0.9600
C12 H12A 0.9600
C12 H12B 0.9600
C12 H12C 0.9600
C13 O2 1.204(6)
C13 N1 1.378(6)
C13 C14 1.485(7)
C14 C18 1.373(7)
C14 C15 1.398(7)
C15 C21 1.415(6)
C15 C16 1.424(7)
C16 C24 1.357(7)
C16 C17 1.485(7)
C17 O1 1.199(6)
C17 N1 1.409(6)
C18 C19 1.393(7)
C18 H18 0.9300
C19 C20 1.364(7)
C19 H19 0.9300
C20 C21 1.427(7)
C20 C25 1.476(7)
C21 C22 1.415(7)
C22 C23 1.387(7)
C22 C27 1.481(6)
C23 C24 1.382(7)
C23 H23 0.9300
C24 H24 0.9300
C25 C28 1.381(7)
C25 C26 1.417(7)
C26 C27 1.421(7)
C26 C31 1.443(7)
C27 C34 1.361(7)
C28 C29 1.384(7)
C28 H28 0.9300
C29 C30 1.366(7)
C29 H29 0.9300
C30 C31 1.430(7)
C30 C35 1.502(7)
C31 C32 1.404(7)
C32 C33 1.366(8)
C32 H32 0.9300
C33 C34 1.412(7)
C33 H33 0.9300
C34 H34 0.9300
C35 C36 1.375(7)
C35 C40 1.423(7)
C36 C37 1.410(7)
C36 H36 0.9300
C37 C38 1.381(7)
C37 H37 0.9300
C38 C39 1.412(7)
C38 C45 1.477(7)
C39 C44 1.421(7)
C39 C40 1.442(7)
C40 C41 1.423(7)
C41 C42 1.367(7)
C41 H41 0.9300
C42 C43 1.385(8)
C42 H42 0.9300
C43 C44 1.396(7)
C43 H43 0.9300
C44 C46 1.473(7)
C45 O3 1.228(6)
C45 N2 1.396(7)
C46 O4 1.246(6)
C46 N2 1.367(7)
C47 N2 1.476(7)
C47 H47A 0.9600
C47 H47B 0.9600
C47 H47C 0.9600
C48 Cl3 1.700(8)
C48 Cl1 1.723(9)
C48 Cl2 1.731(9)
C48 H48 0.9800

loop_
_geom_hbond_atom_site_label_D
_geom_hbond_atom_site_label_H
_geom_hbond_atom_site_label_A
_geom_hbond_distance_DH
_geom_hbond_distance_HA
_geom_hbond_distance_DA
_geom_hbond_angle_DHA
_geom_hbond_site_symmetry_A
C48 H48 O2 0.98 2.27 3.140(9) 146.8 1_455

loop_
_geom_torsion_atom_site_label_1
_geom_torsion_atom_site_label_2
_geom_torsion_atom_site_label_3
_geom_torsion_atom_site_label_4
_geom_torsion
C6 C1 C2 C3 0.4(9)
C1 C2 C3 C4 -2.0(8)
C1 C2 C3 C7 176.3(5)
C2 C3 C4 C5 1.6(8)
C7 C3 C4 C5 -176.7(5)
C2 C3 C4 N1 -175.1(5)
C7 C3 C4 N1 6.6(8)
C3 C4 C5 C6 0.5(8)
N1 C4 C5 C6 177.2(5)
C3 C4 C5 C10 -176.9(5)
N1 C4 C5 C10 -0.2(8)
C2 C1 C6 C5 1.8(9)
C4 C5 C6 C1 -2.2(8)
C10 C5 C6 C1 175.3(5)
C2 C3 C7 C9 46.4(8)
C4 C3 C7 C9 -135.4(7)
C2 C3 C7 C8 -75.2(7)
C4 C3 C7 C8 103.0(6)
C4 C5 C10 C12 91.6(7)
C6 C5 C10 C12 -85.7(7)
C4 C5 C10 C11 -144.0(6)
C6 C5 C10 C11 38.7(8)
O2 C13 C14 C18 3.5(8)
N1 C13 C14 C18 -174.6(5)
O2 C13 C14 C15 -177.4(5)
N1 C13 C14 C15 4.5(7)
C18 C14 C15 C21 1.8(7)
C13 C14 C15 C21 -177.3(4)
C18 C14 C15 C16 -178.2(4)
C13 C14 C15 C16 2.8(7)
C14 C15 C16 C24 178.8(4)
C21 C15 C16 C24 -1.1(7)
C14 C15 C16 C17 -3.5(7)
C21 C15 C16 C17 176.6(4)
C24 C16 C17 O1 -2.4(8)
C15 C16 C17 O1 180.0(5)
C24 C16 C17 N1 174.7(4)
C15 C16 C17 N1 -2.9(7)
C15 C14 C18 C19 -2.6(8)
C13 C14 C18 C19 176.5(5)
C14 C18 C19 C20 0.1(9)
C18 C19 C20 C21 3.1(8)
C18 C19 C20 C25 -176.1(5)
C14 C15 C21 C22 -178.8(4)
C16 C15 C21 C22 1.1(7)
C14 C15 C21 C20 1.5(7)
C16 C15 C21 C20 -178.6(4)
C19 C20 C21 C15 -3.9(7)
C25 C20 C21 C15 175.3(4)
C19 C20 C21 C22 176.4(4)
C25 C20 C21 C22 -4.4(7)
C15 C21 C22 C23 -1.2(7)
C20 C21 C22 C23 178.5(4)
C15 C21 C22 C27 180.0(4)
C20 C21 C22 C27 -0.3(7)
C21 C22 C23 C24 1.3(7)
C27 C22 C23 C24 -179.9(5)
C15 C16 C24 C23 1.1(8)
C17 C16 C24 C23 -176.6(5)
C22 C23 C24 C16 -1.3(8)
C19 C20 C25 C28 5.5(8)
C21 C20 C25 C28 -173.6(4)
C19 C20 C25 C26 -174.9(5)
C21 C20 C25 C26 5.9(7)
C28 C25 C26 C27 176.8(4)
C20 C25 C26 C27 -2.7(7)
C28 C25 C26 C31 -2.3(7)
C20 C25 C26 C31 178.1(4)
C25 C26 C27 C34 178.5(4)
C31 C26 C27 C34 -2.4(7)
C25 C26 C27 C22 -2.0(7)
C31 C26 C27 C22 177.1(4)
C23 C22 C27 C34 4.3(7)
C21 C22 C27 C34 -176.9(4)
C23 C22 C27 C26 -175.2(4)
C21 C22 C27 C26 3.6(6)
C26 C25 C28 C29 1.7(8)
C20 C25 C28 C29 -178.7(5)
C25 C28 C29 C30 1.0(9)
C28 C29 C30 C31 -2.8(8)
C28 C29 C30 C35 176.5(5)
C29 C30 C31 C32 179.7(5)
C35 C30 C31 C32 0.4(8)
C29 C30 C31 C26 2.1(7)
C35 C30 C31 C26 -177.2(5)
C25 C26 C31 C32 -177.3(4)
C27 C26 C31 C32 3.6(7)
C25 C26 C31 C30 0.4(7)
C27 C26 C31 C30 -178.7(4)
C30 C31 C32 C33 179.7(5)
C26 C31 C32 C33 -2.7(8)
C31 C32 C33 C34 0.6(8)
C26 C27 C34 C33 0.3(8)
C22 C27 C34 C33 -179.2(4)
C32 C33 C34 C27 0.6(8)
C29 C30 C35 C36 -64.3(7)
C31 C30 C35 C36 115.1(6)
C29 C30 C35 C40 112.7(6)
C31 C30 C35 C40 -68.0(7)
C40 C35 C36 C37 -1.6(8)
C30 C35 C36 C37 175.4(5)
C35 C36 C37 C38 1.9(9)
C36 C37 C38 C39 -1.1(8)
C36 C37 C38 C45 -179.8(5)
C37 C38 C39 C44 -178.8(5)
C45 C38 C39 C44 -0.2(7)
C37 C38 C39 C40 0.1(7)
C45 C38 C39 C40 178.8(5)
C36 C35 C40 C41 178.0(5)
C30 C35 C40 C41 1.1(8)
C36 C35 C40 C39 0.6(8)
C30 C35 C40 C39 -176.3(5)
C38 C39 C40 C41 -177.5(5)
C44 C39 C40 C41 1.5(7)
C38 C39 C40 C35 0.1(7)
C44 C39 C40 C35 179.1(4)
C35 C40 C41 C42 -179.2(5)
C39 C40 C41 C42 -1.7(7)
C40 C41 C42 C43 0.9(9)
C41 C42 C43 C44 0.2(9)
C42 C43 C44 C39 -0.4(8)
C42 C43 C44 C46 178.8(5)
C38 C39 C44 C43 178.5(5)
C40 C39 C44 C43 -0.5(7)
C38 C39 C44 C46 -0.7(7)
C40 C39 C44 C46 -179.6(5)
C37 C38 C45 O3 2.0(8)
C39 C38 C45 O3 -176.6(5)
C37 C38 C45 N2 180.0(5)
C39 C38 C45 N2 1.3(7)
C43 C44 C46 O4 0.6(8)
C39 C44 C46 O4 179.7(5)
C43 C44 C46 N2 -178.8(5)
C39 C44 C46 N2 0.4(7)
O2 C13 N1 C17 170.0(5)
C14 C13 N1 C17 -11.8(7)
O2 C13 N1 C4 -12.0(7)
C14 C13 N1 C4 166.1(4)
O1 C17 N1 C13 -171.7(5)
C16 C17 N1 C13 11.1(7)
O1 C17 N1 C4 10.4(7)
C16 C17 N1 C4 -166.9(4)
C5 C4 N1 C13 -95.7(5)
C3 C4 N1 C13 81.1(6)
C5 C4 N1 C17 82.4(6)
C3 C4 N1 C17 -100.8(6)
O4 C46 N2 C45 -178.5(5)
C44 C46 N2 C45 0.9(8)
O4 C46 N2 C47 1.3(8)
C44 C46 N2 C47 -179.3(5)
O3 C45 N2 C46 176.3(5)
C38 C45 N2 C46 -1.7(8)
O3 C45 N2 C47 -3.6(8)
C38 C45 N2 C47 178.5(5)
